data_7101026
_journal_name_full 'Chemical Communications'
_journal_paper_doi 10.1039/b517503h
_journal_year 2006
_chemical_formula_moiety 'C53 H52 Mn N6 Ni2 O7 '
_chemical_formula_sum 'C53 H52 Mn N6 Ni2 O7'
_chemical_formula_weight 1057.37
_space_group_IT_number 14
_symmetry_cell_setting monoclinic
_symmetry_space_group_name_Hall '-P 2yn'
_symmetry_space_group_name_H-M 'P 1 21/n 1'
_cell_angle_alpha 90.0000
_cell_angle_beta 108.443(3)
_cell_angle_gamma 90.0000
_cell_formula_units_Z 4
_cell_length_a 16.3186(8)
_cell_length_b 16.1878(11)
_cell_length_c 18.4263(14)
_cell_measurement_temperature 123.1
_cell_volume 4617.5(5)
_exptl_crystal_density_diffrn 1.521
_cod_original_sg_symbol_H-M 'P 21/n'
_cod_original_formula_sum 'C53 H52 Mn N6 Ni2 O7 '
_cod_database_code 7101026

loop_
_symmetry_equiv_pos_site_id
_symmetry_equiv_pos_as_xyz
1 +X,+Y,+Z
2 1/2-X,1/2+Y,1/2-Z
3 -X,-Y,-Z
4 1/2+X,1/2-Y,1/2+Z

loop_
_atom_site_label
_atom_site_type_symbol
_atom_site_fract_x
_atom_site_fract_y
_atom_site_fract_z
_atom_site_U_iso_or_equiv
_atom_site_adp_type
_atom_site_occupancy
_atom_site_symmetry_multiplicity
_atom_site_calc_flag
_atom_site_refinement_flags
_atom_site_disorder_assembly
_atom_site_disorder_group
Ni(1) Ni 0.47564(4) 0.20461(4) 0.01658(3) 0.01690(15) Uani 1.00 1 d . . .
Ni(2) Ni 0.16129(4) 0.21943(4) 0.10325(3) 0.01663(15) Uani 1.00 1 d . . .
Mn(1) Mn 0.31593(5) 0.21223(4) 0.05603(4) 0.01857(18) Uani 1.00 1 d . . .
O(1) O 0.4200(2) 0.12089(19) 0.07229(18) 0.0191(8) Uani 1.00 1 d . . .
O(2) O 0.4326(2) 0.2845(2) 0.08347(19) 0.0222(8) Uani 1.00 1 d . . .
O(3) O 0.3475(2) 0.21965(19) -0.05014(17) 0.0195(8) Uani 1.00 1 d . . .
O(4) O 0.2899(2) 0.2415(2) 0.16182(17) 0.0193(8) Uani 1.00 1 d . . .
O(5) O 0.2154(2) 0.12248(19) 0.06044(18) 0.0192(8) Uani 1.00 1 d . . .
O(6) O 0.1964(2) 0.28426(19) 0.02015(18) 0.0202(8) Uani 1.00 1 d . . .
O(7) O 0.1562(2) 0.9821(2) 0.1330(2) 0.0412(11) Uani 1.00 1 d . . .
N(1) N 0.5948(2) 0.1691(2) 0.0881(2) 0.0191(10) Uani 1.00 1 d . . .
N(2) N 0.5432(2) 0.3004(2) -0.0101(2) 0.0211(10) Uani 1.00 1 d . . .
N(3) N 0.4957(2) 0.1385(2) -0.0699(2) 0.0206(10) Uani 1.00 1 d . . .
N(4) N 0.1485(2) 0.1728(2) 0.2025(2) 0.0182(10) Uani 1.00 1 d . . .
N(5) N 0.0422(2) 0.1738(2) 0.0433(2) 0.0192(10) Uani 1.00 1 d . . .
N(6) N 0.0965(2) 0.3222(2) 0.1217(2) 0.0192(10) Uani 1.00 1 d . . .
C(1) C 0.7290(3) 0.1866(3) -0.0457(2) 0.0240(13) Uani 1.00 1 d . . .
C(2) C 0.6462(3) 0.1929(2) -0.0227(2) 0.0220(12) Uani 1.00 1 d . . .
C(3) C 0.6704(2) 0.1907(2) 0.0647(2) 0.0224(12) Uani 1.00 1 d . . .
C(4) C 0.6085(3) 0.1298(2) 0.1509(2) 0.0220(12) Uani 1.00 1 d . . .
C(5) C 0.5454(2) 0.0975(2) 0.1836(2) 0.0200(12) Uani 1.00 1 d . . .
C(6) C 0.4556(2) 0.0921(2) 0.1426(2) 0.0185(11) Uani 1.00 1 d . . .
C(7) C 0.4022(3) 0.0532(2) 0.1798(2) 0.0203(12) Uani 1.00 1 d . . .
C(8) C 0.4352(3) 0.0248(2) 0.2543(2) 0.0218(12) Uani 1.00 1 d . . .
C(9) C 0.5234(3) 0.0321(2) 0.2951(2) 0.0243(12) Uani 1.00 1 d . . .
C(10) C 0.5764(3) 0.0673(3) 0.2587(2) 0.0242(12) Uani 1.00 1 d . . .
C(11) C 0.6012(3) 0.2765(2) -0.0535(2) 0.0211(12) Uani 1.00 1 d . . .
C(12) C 0.5577(3) 0.3714(2) 0.0244(2) 0.0206(12) Uani 1.00 1 d . . .
C(13) C 0.5124(3) 0.4058(2) 0.0733(2) 0.0226(12) Uani 1.00 1 d . . .
C(14) C 0.4498(2) 0.3638(2) 0.0974(2) 0.0222(12) Uani 1.00 1 d . . .
C(15) C 0.4044(3) 0.4082(3) 0.1391(2) 0.0272(13) Uani 1.00 1 d . . .
C(16) C 0.4262(3) 0.4899(3) 0.1603(2) 0.0327(15) Uani 1.00 1 d . . .
C(17) C 0.4919(3) 0.5297(3) 0.1404(2) 0.0292(14) Uani 1.00 1 d . . .
C(18) C 0.5340(3) 0.4885(2) 0.0978(2) 0.0269(13) Uani 1.00 1 d . . .
C(19) C 0.5871(2) 0.1197(2) -0.0593(2) 0.0196(12) Uani 1.00 1 d . . .
C(20) C 0.4407(3) 0.1246(2) -0.1369(2) 0.0207(12) Uani 1.00 1 d . . .
C(21) C 0.3506(3) 0.1466(2) -0.1630(2) 0.0211(12) Uani 1.00 1 d . . .
C(22) C 0.3077(3) 0.1932(2) -0.1209(2) 0.0230(12) Uani 1.00 1 d . . .
C(23) C 0.2204(3) 0.2129(3) -0.1562(2) 0.0282(14) Uani 1.00 1 d . . .
C(24) C 0.1760(3) 0.1873(3) -0.2291(2) 0.0302(14) Uani 1.00 1 d . . .
C(25) C 0.2179(3) 0.1413(3) -0.2708(2) 0.0286(13) Uani 1.00 1 d . . .
C(26) C 0.3035(3) 0.1216(3) -0.2382(2) 0.0252(13) Uani 1.00 1 d . . .
C(27) C -0.0835(3) 0.2231(3) 0.1800(2) 0.0268(13) Uani 1.00 1 d . . .
C(28) C -0.0035(3) 0.2222(2) 0.1537(2) 0.0221(12) Uani 1.00 1 d . . .
C(29) C 0.0596(2) 0.1554(2) 0.1999(2) 0.0209(12) Uani 1.00 1 d . . .
C(30) C 0.2074(2) 0.1722(2) 0.2690(2) 0.0193(12) Uani 1.00 1 d . . .
C(31) C 0.2973(3) 0.1927(2) 0.2863(2) 0.0193(11) Uani 1.00 1 d . . .
C(32) C 0.3363(2) 0.2253(2) 0.2335(2) 0.0186(11) Uani 1.00 1 d . . .
C(33) C 0.4244(2) 0.2426(2) 0.2598(2) 0.0197(12) Uani 1.00 1 d . . .
C(34) C 0.4746(3) 0.2270(3) 0.3347(2) 0.0251(13) Uani 1.00 1 d . . .
C(35) C 0.4377(3) 0.1947(3) 0.3868(2) 0.0254(13) Uani 1.00 1 d . . .
C(36) C 0.3505(3) 0.1777(2) 0.3632(2) 0.0223(12) Uani 1.00 1 d . . .
C(37) C -0.0319(2) 0.1993(2) 0.0679(2) 0.0215(12) Uani 1.00 1 d . . .
C(38) C 0.0249(2) 0.1225(2) -0.0130(2) 0.0216(12) Uani 1.00 1 d . . .
C(39) C 0.0877(2) 0.0870(2) -0.0455(2) 0.0212(12) Uani 1.00 1 d . . .
C(40) C 0.1781(3) 0.0867(2) -0.0081(2) 0.0208(12) Uani 1.00 1 d . . .
C(41) C 0.2304(3) 0.0464(2) -0.0446(2) 0.0225(12) Uani 1.00 1 d . . .
C(42) C 0.1964(3) 0.0117(2) -0.1162(2) 0.0251(13) Uani 1.00 1 d . . .
C(43) C 0.1081(3) 0.0133(3) -0.1529(2) 0.0273(13) Uani 1.00 1 d . . .
C(44) C 0.0549(3) 0.0494(2) -0.1176(2) 0.0238(12) Uani 1.00 1 d . . .
C(45) C 0.0391(2) 0.3091(2) 0.1675(2) 0.0199(11) Uani 1.00 1 d . . .
C(46) C 0.0912(3) 0.3915(2) 0.0865(2) 0.0215(12) Uani 1.00 1 d . . .
C(47) C 0.1393(2) 0.4177(2) 0.0362(2) 0.0182(11) Uani 1.00 1 d . . .
C(48) C 0.1336(3) 0.5026(2) 0.0176(2) 0.0236(12) Uani 1.00 1 d . . .
C(49) C 0.1792(3) 0.5364(3) -0.0266(2) 0.0281(14) Uani 1.00 1 d . . .
C(50) C 0.2314(3) 0.4847(2) -0.0533(2) 0.0239(13) Uani 1.00 1 d . . .
C(51) C 0.2375(3) 0.4014(2) -0.0372(2) 0.0211(12) Uani 1.00 1 d . . .
C(52) C 0.1916(2) 0.3642(2) 0.0076(2) 0.0186(11) Uani 1.00 1 d . . .
C(53) C 0.2092(3) 0.9448(3) 0.1999(3) 0.0396(17) Uani 1.00 1 d . . .
H(1) H 0.7580 0.1364 -0.0267 0.030 Uiso 1.00 1 c R . .
H(2) H 0.7141 0.1876 -0.0999 0.029 Uiso 1.00 1 c R . .
H(3) H 0.7658 0.2320 -0.0247 0.030 Uiso 1.00 1 c R . .
H(4) H 0.6913 0.2435 0.0847 0.027 Uiso 1.00 1 c R . .
H(5) H 0.7142 0.1505 0.0842 0.027 Uiso 1.00 1 c R . .
H(6) H 0.6673 0.1208 0.1796 0.026 Uiso 1.00 1 c R . .
H(7) H 0.3424 0.0462 0.1530 0.025 Uiso 1.00 1 c R . .
H(8) H 0.3976 0.0001 0.2782 0.027 Uiso 1.00 1 c R . .
H(9) H 0.5460 0.0132 0.3464 0.029 Uiso 1.00 1 c R . .
H(10) H 0.6365 0.0713 0.2855 0.029 Uiso 1.00 1 c R . .
H(11) H 0.6037 0.0728 -0.0270 0.024 Uiso 1.00 1 c R . .
H(12) H 0.5936 0.1079 -0.1077 0.024 Uiso 1.00 1 c R . .
H(13) H 0.4623 0.0971 -0.1727 0.026 Uiso 1.00 1 c R . .
H(14) H 0.1910 0.2449 -0.1289 0.035 Uiso 1.00 1 c R . .
H(15) H 0.1167 0.2010 -0.2512 0.035 Uiso 1.00 1 c R . .
H(16) H 0.1874 0.1236 -0.3213 0.033 Uiso 1.00 1 c R . .
H(17) H 0.3319 0.0906 -0.2670 0.030 Uiso 1.00 1 c R . .
H(18) H 0.5686 0.2705 -0.1060 0.028 Uiso 1.00 1 c R . .
H(19) H 0.6437 0.3181 -0.0482 0.027 Uiso 1.00 1 c R . .
H(20) H 0.6026 0.4041 0.0168 0.024 Uiso 1.00 1 c R . .
H(21) H 0.3590 0.3823 0.1526 0.033 Uiso 1.00 1 c R . .
H(22) H 0.3959 0.5190 0.1886 0.040 Uiso 1.00 1 c R . .
H(23) H 0.5073 0.5849 0.1565 0.034 Uiso 1.00 1 c R . .
H(24) H 0.5786 0.5158 0.0843 0.031 Uiso 1.00 1 c R . .
H(25) H -0.1108 0.1706 0.1708 0.033 Uiso 1.00 1 c R . .
H(26) H -0.0667 0.2353 0.2331 0.033 Uiso 1.00 1 c R . .
H(27) H -0.1226 0.2642 0.1523 0.033 Uiso 1.00 1 c R . .
H(28) H 0.0428 0.1032 0.1764 0.025 Uiso 1.00 1 c R . .
H(29) H 0.0569 0.1541 0.2506 0.025 Uiso 1.00 1 c R . .
H(30) H 0.1891 0.1562 0.3110 0.024 Uiso 1.00 1 c R . .
H(31) H 0.4509 0.2660 0.2255 0.024 Uiso 1.00 1 c R . .
H(32) H 0.5348 0.2383 0.3504 0.030 Uiso 1.00 1 c R . .
H(33) H 0.4721 0.1845 0.4381 0.028 Uiso 1.00 1 c R . .
H(34) H 0.3251 0.1554 0.3988 0.028 Uiso 1.00 1 c R . .
H(35) H -0.0587 0.2460 0.0388 0.027 Uiso 1.00 1 c R . .
H(36) H -0.0721 0.1551 0.0591 0.027 Uiso 1.00 1 c R . .
H(37) H -0.0337 0.1064 -0.0351 0.025 Uiso 1.00 1 c R . .
H(38) H 0.2908 0.0432 -0.0193 0.027 Uiso 1.00 1 c R . .
H(39) H 0.2336 -0.0135 -0.1403 0.032 Uiso 1.00 1 c R . .
H(40) H 0.0845 -0.0104 -0.2023 0.034 Uiso 1.00 1 c R . .
H(41) H -0.0057 0.0489 -0.1425 0.029 Uiso 1.00 1 c R . .
H(42) H -0.0050 0.3498 0.1541 0.025 Uiso 1.00 1 c R . .
H(43) H 0.0715 0.3144 0.2201 0.025 Uiso 1.00 1 c R . .
H(44) H 0.0509 0.4302 0.0941 0.027 Uiso 1.00 1 c R . .
H(45) H 0.2737 0.3681 -0.0566 0.025 Uiso 1.00 1 c R . .
H(46) H 0.2637 0.5074 -0.0834 0.030 Uiso 1.00 1 c R . .
H(47) H 0.1751 0.5936 -0.0387 0.034 Uiso 1.00 1 c R . .
H(48) H 0.0975 0.5372 0.0359 0.028 Uiso 1.00 1 c R . .
H(49) H 0.1777 0.9386 0.2350 0.049 Uiso 1.00 1 c R . .
H(50) H 0.2588 0.9780 0.2222 0.049 Uiso 1.00 1 c R . .
H(51) H 0.2267 0.8920 0.1877 0.049 Uiso 1.00 1 c R . .
H(52) H 0.1879 1.0183 0.1166 0.048 Uiso 1.00 1 c R . .

loop_
_atom_site_aniso_label
_atom_site_aniso_U_11
_atom_site_aniso_U_22
_atom_site_aniso_U_33
_atom_site_aniso_U_12
_atom_site_aniso_U_13
_atom_site_aniso_U_23
Ni(1) 0.0152(3) 0.0198(3) 0.0168(3) 0.0022(2) 0.0066(2) -0.0010(2)
Ni(2) 0.0154(2) 0.0185(3) 0.0175(3) 0.0015(2) 0.0073(2) -0.0006(2)
Mn(1) 0.0163(3) 0.0239(3) 0.0173(3) 0.0024(2) 0.0078(3) -0.0007(2)
O(1) 0.0181(16) 0.0238(17) 0.0168(16) 0.0029(13) 0.0073(14) 0.0027(12)
O(2) 0.0227(17) 0.0240(18) 0.0210(17) 0.0015(13) 0.0083(15) -0.0020(13)
O(3) 0.0186(16) 0.0275(18) 0.0135(15) 0.0031(13) 0.0066(14) -0.0027(12)
O(4) 0.0180(16) 0.0267(17) 0.0138(15) 0.0008(13) 0.0058(14) -0.0015(12)
O(5) 0.0190(16) 0.0230(17) 0.0189(16) 0.0010(12) 0.0107(14) -0.0041(12)
O(6) 0.0210(17) 0.0211(17) 0.0208(16) 0.0030(13) 0.0101(15) -0.0001(12)
O(7) 0.030(2) 0.040(2) 0.049(2) -0.0083(17) 0.007(2) 0.0142(19)
N(1) 0.0146(19) 0.023(2) 0.020(2) -0.0013(15) 0.0065(17) -0.0018(15)
N(2) 0.019(2) 0.025(2) 0.019(2) 0.0063(16) 0.0058(18) 0.0013(15)
N(3) 0.017(2) 0.021(2) 0.025(2) 0.0038(15) 0.0088(19) -0.0009(16)
N(4) 0.0171(19) 0.0177(19) 0.021(2) 0.0013(15) 0.0072(18) -0.0012(15)
N(5) 0.019(2) 0.023(2) 0.018(2) 0.0041(15) 0.0097(18) 0.0019(15)
N(6) 0.017(2) 0.022(2) 0.021(2) -0.0004(15) 0.0097(18) 0.0008(15)
C(1) 0.021(2) 0.029(2) 0.024(2) 0.0022(19) 0.009(2) 0.002(2)
C(2) 0.020(2) 0.024(2) 0.024(2) 0.0036(19) 0.010(2) 0.0008(19)
C(3) 0.018(2) 0.023(2) 0.028(2) 0.0017(18) 0.009(2) 0.0010(19)
C(4) 0.018(2) 0.029(2) 0.018(2) 0.0065(19) 0.004(2) -0.0008(19)
C(5) 0.016(2) 0.025(2) 0.018(2) 0.0038(18) 0.005(2) -0.0002(18)
C(6) 0.022(2) 0.017(2) 0.018(2) 0.0055(18) 0.009(2) 0.0016(17)
C(7) 0.022(2) 0.019(2) 0.021(2) 0.0019(18) 0.008(2) 0.0017(18)
C(8) 0.024(2) 0.025(2) 0.019(2) 0.0011(19) 0.011(2) 0.0031(18)
C(9) 0.027(2) 0.027(2) 0.019(2) 0.006(2) 0.007(2) 0.0064(19)
C(10) 0.022(2) 0.032(2) 0.018(2) 0.005(2) 0.005(2) 0.0032(19)
C(11) 0.023(2) 0.023(2) 0.023(2) 0.0006(18) 0.015(2) 0.0006(18)
C(12) 0.024(2) 0.017(2) 0.021(2) 0.0011(18) 0.006(2) 0.0017(18)
C(13) 0.026(2) 0.024(2) 0.016(2) 0.0087(19) 0.005(2) 0.0058(18)
C(14) 0.020(2) 0.025(2) 0.018(2) 0.0061(19) 0.001(2) 0.0004(18)
C(15) 0.032(2) 0.029(2) 0.021(2) 0.008(2) 0.009(2) -0.003(2)
C(16) 0.041(3) 0.036(3) 0.022(2) 0.015(2) 0.011(2) -0.003(2)
C(17) 0.046(3) 0.022(2) 0.017(2) 0.006(2) 0.007(2) -0.0005(19)
C(18) 0.040(3) 0.021(2) 0.018(2) 0.005(2) 0.006(2) 0.0024(18)
C(19) 0.011(2) 0.029(2) 0.020(2) 0.0056(18) 0.006(2) 0.0004(19)
C(20) 0.025(2) 0.022(2) 0.019(2) 0.0001(19) 0.012(2) -0.0045(18)
C(21) 0.021(2) 0.027(2) 0.017(2) 0.0026(19) 0.008(2) 0.0024(18)
C(22) 0.021(2) 0.028(2) 0.022(2) 0.0041(19) 0.010(2) 0.0013(19)
C(23) 0.024(2) 0.035(3) 0.027(2) 0.004(2) 0.010(2) -0.002(2)
C(24) 0.020(2) 0.042(3) 0.025(2) -0.003(2) 0.002(2) 0.000(2)
C(25) 0.026(2) 0.037(3) 0.019(2) 0.001(2) 0.002(2) -0.005(2)
C(26) 0.026(2) 0.030(2) 0.020(2) 0.000(2) 0.008(2) -0.005(2)
C(27) 0.023(2) 0.032(2) 0.029(2) 0.001(2) 0.012(2) -0.002(2)
C(28) 0.018(2) 0.027(2) 0.026(2) -0.0028(19) 0.013(2) -0.0017(19)
C(29) 0.016(2) 0.026(2) 0.021(2) -0.0024(18) 0.007(2) -0.0043(18)
C(30) 0.021(2) 0.022(2) 0.019(2) 0.0043(18) 0.011(2) 0.0003(18)
C(31) 0.023(2) 0.017(2) 0.019(2) 0.0027(18) 0.009(2) -0.0017(17)
C(32) 0.020(2) 0.020(2) 0.015(2) 0.0013(17) 0.006(2) -0.0028(17)
C(33) 0.021(2) 0.023(2) 0.015(2) 0.0014(18) 0.006(2) -0.0008(17)
C(34) 0.022(2) 0.029(2) 0.024(2) -0.002(2) 0.007(2) -0.006(2)
C(35) 0.022(2) 0.033(2) 0.015(2) 0.005(2) -0.003(2) -0.0030(19)
C(36) 0.027(2) 0.026(2) 0.018(2) 0.005(2) 0.012(2) 0.0007(18)
C(37) 0.012(2) 0.025(2) 0.030(2) 0.0027(18) 0.010(2) 0.0006(19)
C(38) 0.015(2) 0.025(2) 0.023(2) -0.0042(18) 0.004(2) -0.0014(19)
C(39) 0.016(2) 0.023(2) 0.026(2) 0.0006(18) 0.008(2) -0.0046(19)
C(40) 0.024(2) 0.014(2) 0.026(2) 0.0008(18) 0.010(2) -0.0014(18)
C(41) 0.021(2) 0.022(2) 0.025(2) 0.0035(19) 0.008(2) -0.0027(19)
C(42) 0.032(2) 0.021(2) 0.028(2) 0.004(2) 0.016(2) -0.0022(19)
C(43) 0.031(2) 0.024(2) 0.029(2) -0.001(2) 0.014(2) -0.005(2)
C(44) 0.020(2) 0.026(2) 0.025(2) -0.0017(19) 0.008(2) -0.0080(19)
C(45) 0.019(2) 0.025(2) 0.019(2) 0.0047(18) 0.011(2) 0.0002(18)
C(46) 0.022(2) 0.021(2) 0.024(2) 0.0025(18) 0.010(2) -0.0015(18)
C(47) 0.016(2) 0.019(2) 0.018(2) -0.0035(17) 0.004(2) -0.0015(17)
C(48) 0.026(2) 0.017(2) 0.026(2) 0.0002(18) 0.006(2) -0.0023(18)
C(49) 0.033(2) 0.021(2) 0.031(2) -0.005(2) 0.011(2) -0.000(2)
C(50) 0.025(2) 0.024(2) 0.025(2) -0.0090(19) 0.012(2) -0.0007(19)
C(51) 0.020(2) 0.026(2) 0.018(2) -0.0002(19) 0.006(2) -0.0014(18)
C(52) 0.014(2) 0.024(2) 0.014(2) -0.0001(17) -0.002(2) -0.0011(17)
C(53) 0.037(3) 0.040(3) 0.046(3) -0.000(2) 0.018(3) 0.010(2)

loop_
_geom_bond_atom_site_label_1
_geom_bond_atom_site_label_2
_geom_bond_distance
_geom_bond_publ_flag
_geom_bond_site_symmetry_1
_geom_bond_site_symmetry_2
Ni(1) O(1) 2.075(3) ? . .
Ni(1) O(2) 2.057(3) ? . .
Ni(1) O(3) 2.077(2) ? . .
Ni(1) N(1) 2.055(3) ? . .
Ni(1) N(2) 2.050(4) ? . .
Ni(1) N(3) 2.030(4) ? . .
Ni(2) O(4) 2.064(2) ? . .
Ni(2) O(5) 2.075(3) ? . .
Ni(2) O(6) 2.080(3) ? . .
Ni(2) N(4) 2.049(4) ? . .
Ni(2) N(5) 2.045(3) ? . .
Ni(2) N(6) 2.056(4) ? . .
Mn(1) O(1) 2.199(3) ? . .
Mn(1) O(2) 2.154(3) ? . .
Mn(1) O(3) 2.178(3) ? . .
Mn(1) O(4) 2.175(3) ? . .
Mn(1) O(5) 2.212(3) ? . .
Mn(1) O(6) 2.188(3) ? . .
O(1) C(6) 1.326(5) ? . .
O(2) C(14) 1.322(5) ? . .
O(3) C(22) 1.331(5) ? . .
O(4) C(32) 1.324(5) ? . .
O(5) C(40) 1.348(5) ? . .
O(6) C(52) 1.313(5) ? . .
O(7) C(53) 1.399(6) ? . .
N(1) C(3) 1.473(7) ? . .
N(1) C(4) 1.276(6) ? . .
N(2) C(11) 1.471(7) ? . .
N(2) C(12) 1.299(5) ? . .
N(3) C(19) 1.473(6) ? . .
N(3) C(20) 1.296(5) ? . .
N(4) C(29) 1.463(6) ? . .
N(4) C(30) 1.297(5) ? . .
N(5) C(37) 1.479(7) ? . .
N(5) C(38) 1.289(6) ? . .
N(6) C(45) 1.461(7) ? . .
N(6) C(46) 1.285(6) ? . .
C(1) C(2) 1.542(8) ? . .
C(2) C(3) 1.531(7) ? . .
C(2) C(11) 1.559(6) ? . .
C(2) C(19) 1.544(6) ? . .
C(4) C(5) 1.445(7) ? . .
C(5) C(6) 1.424(6) ? . .
C(5) C(10) 1.404(6) ? . .
C(6) C(7) 1.416(7) ? . .
C(7) C(8) 1.386(6) ? . .
C(8) C(9) 1.402(6) ? . .
C(9) C(10) 1.375(8) ? . .
C(12) C(13) 1.445(7) ? . .
C(13) C(14) 1.410(7) ? . .
C(13) C(18) 1.421(6) ? . .
C(14) C(15) 1.420(8) ? . .
C(15) C(16) 1.394(7) ? . .
C(16) C(17) 1.395(8) ? . .
C(17) C(18) 1.369(8) ? . .
C(20) C(21) 1.440(6) ? . .
C(21) C(22) 1.416(7) ? . .
C(21) C(26) 1.414(6) ? . .
C(22) C(23) 1.403(6) ? . .
C(23) C(24) 1.372(6) ? . .
C(24) C(25) 1.395(8) ? . .
C(25) C(26) 1.372(6) ? . .
C(27) C(28) 1.528(8) ? . .
C(28) C(29) 1.549(6) ? . .
C(28) C(37) 1.545(6) ? . .
C(28) C(45) 1.554(6) ? . .
C(30) C(31) 1.437(6) ? . .
C(31) C(32) 1.424(7) ? . .
C(31) C(36) 1.429(6) ? . .
C(32) C(33) 1.393(6) ? . .
C(33) C(34) 1.386(6) ? . .
C(34) C(35) 1.387(8) ? . .
C(35) C(36) 1.377(7) ? . .
C(38) C(39) 1.459(7) ? . .
C(39) C(40) 1.416(6) ? . .
C(39) C(44) 1.405(6) ? . .
C(40) C(41) 1.402(7) ? . .
C(41) C(42) 1.379(6) ? . .
C(42) C(43) 1.385(7) ? . .
C(43) C(44) 1.369(8) ? . .
C(46) C(47) 1.455(7) ? . .
C(47) C(48) 1.413(6) ? . .
C(47) C(52) 1.427(7) ? . .
C(48) C(49) 1.379(8) ? . .
C(49) C(50) 1.391(8) ? . .
C(50) C(51) 1.377(6) ? . .
C(51) C(52) 1.414(7) ? . .
O(7) H(52) 0.896 ? . .
C(1) H(1) 0.950 ? . .
C(1) H(2) 0.950 ? . .
C(1) H(3) 0.950 ? . .
C(3) H(4) 0.950 ? . .
C(3) H(5) 0.950 ? . .
C(4) H(6) 0.950 ? . .
C(7) H(7) 0.950 ? . .
C(8) H(8) 0.950 ? . .
C(9) H(9) 0.950 ? . .
C(10) H(10) 0.950 ? . .
C(11) H(18) 0.950 ? . .
C(11) H(19) 0.950 ? . .
C(12) H(20) 0.950 ? . .
C(15) H(21) 0.950 ? . .
C(16) H(22) 0.950 ? . .
C(17) H(23) 0.950 ? . .
C(18) H(24) 0.950 ? . .
C(19) H(11) 0.950 ? . .
C(19) H(12) 0.950 ? . .
C(20) H(13) 0.950 ? . .
C(23) H(14) 0.950 ? . .
C(24) H(15) 0.950 ? . .
C(25) H(16) 0.950 ? . .
C(26) H(17) 0.950 ? . .
C(27) H(25) 0.950 ? . .
C(27) H(26) 0.950 ? . .
C(27) H(27) 0.950 ? . .
C(29) H(28) 0.950 ? . .
C(29) H(29) 0.950 ? . .
C(30) H(30) 0.950 ? . .
C(33) H(31) 0.950 ? . .
C(34) H(32) 0.950 ? . .
C(35) H(33) 0.950 ? . .
C(36) H(34) 0.950 ? . .
C(37) H(35) 0.950 ? . .
C(37) H(36) 0.950 ? . .
C(38) H(37) 0.950 ? . .
C(41) H(38) 0.950 ? . .
C(42) H(39) 0.950 ? . .
C(43) H(40) 0.950 ? . .
C(44) H(41) 0.950 ? . .
C(45) H(42) 0.950 ? . .
C(45) H(43) 0.950 ? . .
C(46) H(44) 0.950 ? . .
C(48) H(48) 0.950 ? . .
C(49) H(47) 0.950 ? . .
C(50) H(46) 0.950 ? . .
C(51) H(45) 0.950 ? . .
C(53) H(49) 0.950 ? . .
C(53) H(50) 0.950 ? . .
C(53) H(51) 0.950 ? . .
